data_1504136
loop_
_publ_author_name
'Pinkerton, David M.'
'Banwell, Martin G.'
'Willis, Anthony C.'

_publ_section_title
;
 Chemoenzymatic access to versatile epoxyquinol synthons.
;
_journal_issue 19
_journal_name_full 'Organic letters'
_journal_page_first 4290
_journal_page_last 4293
_journal_paper_doi 10.1021/ol9016657
_journal_volume 11
_journal_year 2009
_chemical_absolute_configuration ad
_chemical_compound_source local
_chemical_formula_moiety 'C6 H7 I1 O3'
_chemical_formula_sum 'C6 H7 I O3'
_chemical_formula_weight 254.02
_space_group_IT_number 19
_symmetry_cell_setting orthorhombic
_symmetry_space_group_name_Hall 'P 2ac 2ab'
_symmetry_space_group_name_H-M 'P 21 21 21'
_atom_sites_solution_hydrogens geom
_atom_sites_solution_primary direct
_audit_creation_date 08-11-03
_audit_creation_method CRYSTALS_ver_12.85
_audit_update_record
;
2008-11-07 - Report on C6 H7 I1 O3 
             by Anthony C. Willis
             for   David M. Pinkerton and Martin Banwell

2008-11-07 - passes checkcif tests with no warnings  
;
_cell_angle_alpha 90
_cell_angle_beta 90
_cell_angle_gamma 90
_cell_formula_units_Z 4
_cell_length_a 6.8869(2)
_cell_length_b 8.8262(3)
_cell_length_c 12.2911(5)
_cell_measurement_reflns_used 6625
_cell_measurement_temperature 200
_cell_measurement_theta_max 30
_cell_measurement_theta_min 2.6
_cell_volume 747.12(5)
_computing_cell_refinement 'DENZO/SCALEPACK (Otwinowski & Minor, 1997)'
_computing_data_collection 'COLLECT (Nonius, 1997-2001).'
_computing_data_reduction 'DENZO/SCALEPACK (Otwinowski & Minor, 1997)'
_computing_molecular_graphics
; 
ORTEP-II (Johnson 1976) in teXsan (MSC, 1992-1997)
;
_computing_publication_material 'CRYSTALS (Betteridge et al., 2003)'
_computing_structure_refinement 'CRYSTALS (Betteridge et al., 2003)'
_computing_structure_solution 'SIR92 (Altomare et al., 1994)'
_diffrn_ambient_temperature 200
_diffrn_measured_fraction_theta_full 1.000
_diffrn_measured_fraction_theta_max 1.000
_diffrn_measurement_device 'Nonius KappaCCD'
_diffrn_measurement_device_type Area
_diffrn_measurement_method ' \f and \w scans with CCD '
_diffrn_radiation_monochromator graphite
_diffrn_radiation_type 'Mo K\a'
_diffrn_radiation_wavelength 0.71073
_diffrn_reflns_av_R_equivalents 0.034
_diffrn_reflns_limit_h_max 9
_diffrn_reflns_limit_h_min -9
_diffrn_reflns_limit_k_max 12
_diffrn_reflns_limit_k_min -12
_diffrn_reflns_limit_l_max 17
_diffrn_reflns_limit_l_min -16
_diffrn_reflns_number 11167
_diffrn_reflns_theta_full 30.014
_diffrn_reflns_theta_max 30.014
_diffrn_reflns_theta_min 2.841
_diffrn_standards_number 0
_exptl_absorpt_coefficient_mu 4.230
_exptl_absorpt_correction_T_max 0.777
_exptl_absorpt_correction_T_min 0.553
_exptl_absorpt_correction_type integration
_exptl_absorpt_process_details
;
via Gaussian method (Coppens, 1970) implemented in maXus (2000)
;
_exptl_crystal_colour colourless
_exptl_crystal_density_diffrn 2.258
_exptl_crystal_density_method 'not measured'
_exptl_crystal_description prism
_exptl_crystal_F_000 480
_exptl_crystal_size_max 0.20
_exptl_crystal_size_mid 0.10
_exptl_crystal_size_min 0.08
_refine_diff_density_max 0.55
_refine_diff_density_min -0.72
_refine_ls_abs_structure_details 'Flack (1983), 904 Friedel-pairs'
_refine_ls_abs_structure_Flack -0.03(3)
_refine_ls_extinction_method None
_refine_ls_goodness_of_fit_ref 0.9681
_refine_ls_hydrogen_treatment mixed
_refine_ls_matrix_type full
_refine_ls_number_parameters 120
_refine_ls_number_reflns 2183
_refine_ls_number_restraints 8
_refine_ls_R_factor_all 0.0236
_refine_ls_R_factor_gt 0.0197
_refine_ls_shift/su_max 0.011002
_refine_ls_structure_factor_coef Fsqd
_refine_ls_weighting_details
;
 Method, part 1, Chebychev polynomial, (Watkin, 1994, Prince, 1982) 
 [weight] = 1.0/[A~0~*T~0~(x)+A~1~*T~1~(x) ... +A~n-1~]*T~n-1~(x)] 
 where A~i~ are the Chebychev coefficients listed below and x= Fcalc/Fmax 
 Method = Robust Weighting (Prince, 1982) 
 W = [weight] * [1-(deltaF/6*sigmaF)^2^]^2^ 
 A~i~ are: 
 10.1 12.7 5.67 1.91 
;
_refine_ls_weighting_scheme calc
_refine_ls_wR_factor_all 0.0375
_refine_ls_wR_factor_gt 0.0356
_refine_ls_wR_factor_ref 0.0375
_reflns_limit_h_max 9
_reflns_limit_h_min -9
_reflns_limit_k_max 12
_reflns_limit_k_min 0
_reflns_limit_l_max 17
_reflns_limit_l_min 0
_reflns_number_gt 1999
_reflns_number_total 2183
_reflns_threshold_expression I>2.0\s(I)
_oxford_diffrn_Wilson_B_factor 2.46
_oxford_diffrn_Wilson_scale 6.71
_oxford_refine_ls_r_factor_ref 0.0236
_oxford_refine_ls_scale 0.4469(3)
_oxford_reflns_number_all 2183
_oxford_reflns_threshold_expression_ref I>-10.0\s(I)
_oxford_structure_analysis_title '11031135 ban0828a'
_cod_data_source_file ol9016657_si_002.cif
_cod_data_source_block ban0828a
_cod_depositor_comments
;
The following automatic conversions were performed:

'_symmetry_cell_setting' value 'Orthorhombic' changed to
'orthorhombic' according to
/home/saulius/struct/CIF-dictionaries/cif_core.dic dictionary named
'cif_core.dic' version 2.4.2 from 2011-04-26.

Automatic conversion script
Id: cif_fix_values 1715 2011-07-08 13:25:40Z adriana 
;
_cod_original_sg_symbol_H-M 'P 21 21 21 '
_cod_original_formula_sum 'C6 H7 I1 O3'
_cod_database_code 1504136

loop_
_symmetry_equiv_pos_as_xyz
x,y,z
x+1/2,-y+1/2,-z
-x,y+1/2,-z+1/2
-x+1/2,-y,z+1/2

loop_
_atom_site_label
_atom_site_type_symbol
_atom_site_fract_x
_atom_site_fract_y
_atom_site_fract_z
_atom_site_U_iso_or_equiv
_atom_site_occupancy
_atom_site_adp_type
_atom_site_refinement_flags_posn
_atom_site_refinement_flags_occupancy
C1 C 0.4724(4) 0.5895(4) 0.5932(2) 0.0222 1.0000 Uani . .
C2 C 0.5279(5) 0.6680(4) 0.6789(3) 0.0238 1.0000 Uani . .
C3 C 0.3950(5) 0.7151(4) 0.7693(3) 0.0255 1.0000 Uani D .
C4 C 0.2018(6) 0.6353(4) 0.7670(3) 0.0286 1.0000 Uani . .
C5 C 0.1421(4) 0.5506(4) 0.6712(3) 0.0296 1.0000 Uani . .
C6 C 0.2679(4) 0.5371(5) 0.5714(2) 0.0251 1.0000 Uani D .
I7 I 0.67845(3) 0.53181(3) 0.473235(16) 0.0301 1.0000 Uani . .
O8 O 0.4879(4) 0.6836(3) 0.87143(19) 0.0345 1.0000 Uani D .
O9 O 0.2143(3) 0.4719(3) 0.76583(18) 0.0338 1.0000 Uani . .
O10 O 0.2636(4) 0.3825(3) 0.5353(2) 0.0329 1.0000 Uani D .
H21 H 0.654(6) 0.701(4) 0.687(3) 0.0288 1.0000 Uiso . .
H31 H 0.366(6) 0.819(4) 0.763(3) 0.0308 1.0000 Uiso . .
H41 H 0.095(6) 0.674(5) 0.822(3) 0.0342 1.0000 Uiso . .
H51 H 0.003(6) 0.539(5) 0.659(3) 0.0360 1.0000 Uiso . .
H61 H 0.213(5) 0.601(3) 0.515(3) 0.0301 1.0000 Uiso . .
H81 H 0.406(5) 0.676(10) 0.918(3) 0.0500 0.51(5) Uiso D P
H82 H 0.559(11) 0.753(6) 0.888(5) 0.0500 0.49(5) Uiso D P
H101 H 0.344(9) 0.333(4) 0.569(5) 0.0500 0.51(5) Uiso D P
H102 H 0.178(9) 0.370(5) 0.490(6) 0.0500 0.49(5) Uiso D P

loop_
_atom_site_aniso_label
_atom_site_aniso_U_11
_atom_site_aniso_U_22
_atom_site_aniso_U_33
_atom_site_aniso_U_23
_atom_site_aniso_U_13
_atom_site_aniso_U_12
C1 0.0193(13) 0.0259(14) 0.0213(13) 0.0022(11) 0.0001(11) 0.0021(11)
C2 0.0228(15) 0.0228(14) 0.0258(14) 0.0028(12) -0.0020(12) -0.0024(12)
C3 0.0273(15) 0.0273(16) 0.0220(14) 0.0013(13) -0.0037(12) 0.0004(13)
C4 0.0276(18) 0.0328(18) 0.0256(14) -0.0007(12) -0.0012(14) 0.0043(15)
C5 0.0235(15) 0.0334(18) 0.0318(15) -0.0032(14) -0.0021(12) -0.0015(13)
C6 0.0247(13) 0.0270(14) 0.0234(12) 0.0009(15) -0.0063(10) -0.0005(14)
I7 0.02909(8) 0.03555(9) 0.02563(7) -0.00117(10) 0.00391(9) -0.00425(10)
O8 0.0341(14) 0.0454(15) 0.0241(11) -0.0013(11) -0.0075(10) 0.0027(12)
O9 0.0358(14) 0.0334(12) 0.0321(11) 0.0049(11) 0.0040(9) -0.0064(12)
O10 0.0344(12) 0.0240(11) 0.0402(14) -0.0074(12) -0.0036(12) -0.0030(8)

loop_
_atom_type_symbol
_atom_type_scat_dispersion_real
_atom_type_scat_dispersion_imag
_atom_type_scat_Cromer_Mann_a1
_atom_type_scat_Cromer_Mann_b1
_atom_type_scat_Cromer_Mann_a2
_atom_type_scat_Cromer_Mann_b2
_atom_type_scat_Cromer_Mann_a3
_atom_type_scat_Cromer_Mann_b3
_atom_type_scat_Cromer_Mann_a4
_atom_type_scat_Cromer_Mann_b4
_atom_type_scat_Cromer_Mann_c
_atom_type_scat_source
C 0.0033 0.0016 2.3100 20.8439 1.0200 10.2075 1.5886 0.5687 0.8650 51.6512 0.2156 'International Tables Vol C 4.2.6.8 and 6.1.1.4'
H 0.0000 0.0000 0.4930 10.5109 0.3229 26.1257 0.1402 3.1424 0.0408 57.7998 0.0030 'International Tables Vol C 4.2.6.8 and 6.1.1.4'
I -0.4742 1.8119 20.1472 4.3470 18.9949 0.3814 7.5138 27.7660 2.2735 66.8776 4.0712 'International Tables Vol C 4.2.6.8 and 6.1.1.4'
O 0.0106 0.0060 3.0485 13.2771 2.2868 5.7011 1.5463 0.3239 0.8670 32.9089 0.2508 'International Tables Vol C 4.2.6.8 and 6.1.1.4'

loop_
_exptl_crystal_face_index_h
_exptl_crystal_face_index_k
_exptl_crystal_face_index_l
_exptl_crystal_face_perp_dist
1 0 0 0.100
-4 0 -4 0.108
0 1 1 0.060
0 -1 -1 0.020
0 -1 1 0.001
0 1 -1 0.070
0 0 1 0.040
0 0 -1 0.060
0 1 0 0.070
0 -1 0 0.010
2 1 2 0.102
2 -1 -2 0.077

loop_
_geom_angle_atom_site_label_1
_geom_angle_atom_site_label_2
_geom_angle_atom_site_label_3
_geom_angle
_geom_angle_publ_flag
C2 C1 C6 125.1(3) yes
C2 C1 I7 119.4(2) yes
C6 C1 I7 115.5(2) yes
C1 C2 C3 124.1(3) yes
C1 C2 H21 122(2) no
C3 C2 H21 114(2) no
C2 C3 C4 113.4(3) yes
C2 C3 O8 108.8(3) yes
C4 C3 O8 108.6(3) yes
C2 C3 H31 110(2) no
C4 C3 H31 106(2) no
O8 C3 H31 111(2) no
C3 C4 C5 120.4(3) yes
C3 C4 O9 114.5(3) yes
C5 C4 O9 59.7(2) yes
C3 C4 H41 117(2) no
C5 C4 H41 119(2) no
O9 C4 H41 112(2) no
C4 C5 C6 122.5(3) yes
C4 C5 O9 59.8(2) yes
C6 C5 O9 114.8(3) yes
C4 C5 H51 118(2) no
C6 C5 H51 115(2) no
O9 C5 H51 115(2) no
C5 C6 C1 111.7(2) yes
C5 C6 O10 108.3(3) yes
C1 C6 O10 111.5(3) yes
C5 C6 H61 108(2) no
C1 C6 H61 108(2) no
O10 C6 H61 108.9(19) no
C3 O8 H81 109(3) no
C3 O8 H82 110(3) no
H81 O8 H82 108(8) no
C4 O9 C5 60.5(2) yes
C6 O10 H101 110(3) no
C6 O10 H102 111(3) no
H101 O10 H102 139(4) no

loop_
_geom_bond_atom_site_label_1
_geom_bond_atom_site_label_2
_geom_bond_distance
_geom_bond_publ_flag
C1 C2 1.318(4) yes
C1 C6 1.506(4) yes
C1 I7 2.109(3) yes
C2 C3 1.498(5) yes
C2 H21 0.92(4) no
C3 C4 1.505(5) yes
C3 O8 1.436(4) yes
C3 H31 0.94(4) no
C4 C5 1.454(4) yes
C4 O9 1.445(4) yes
C4 H41 1.06(4) no
C5 C6 1.506(4) yes
C5 O9 1.443(4) yes
C5 H51 0.97(4) no
C6 O10 1.435(4) yes
C6 H61 0.97(3) no
O8 H81 0.808(19) no
O8 H82 0.81(2) no
O10 H101 0.818(19) no
O10 H102 0.82(2) no

loop_
_geom_contact_atom_site_label_1
_geom_contact_atom_site_label_2
_geom_contact_distance
_geom_contact_site_symmetry_2
_geom_contact_publ_flag
I7 O8 3.234(3) 4_664 no
O8 O10 2.707(4) 3_656 no
O8 O10 2.720(4) 4_565 no
O8 C6 3.597(4) 4_565 no
O9 C2 3.288(4) 3_646 no
O9 C3 3.545(4) 3_646 no
O9 O10 3.556(3) 4_565 no
O10 C4 3.310(4) 4_564 no
O10 C3 3.553(4) 4_564 no

loop_
_geom_hbond_atom_site_label_D
_geom_hbond_atom_site_label_H
_geom_hbond_atom_site_label_A
_geom_hbond_site_symmetry_A
_geom_hbond_angle_DHA
_geom_hbond_distance_DH
_geom_hbond_distance_HA
_geom_hbond_distance_DA
_geom_hbond_publ_flag
O8 H81 O10 4_565 168(8) 0.81(4) 1.92(4) 2.720(5) no
O8 H82 O10 3_656 164(6) 0.81(4) 1.92(6) 2.707(5) no
O10 H101 O8 3_646 168(5) 0.82(6) 1.90(5) 2.707(5) no
O10 H102 O8 4_564 170(8) 0.82(6) 1.91(5) 2.720(5) no

loop_
_geom_torsion_atom_site_label_1
_geom_torsion_atom_site_label_2
_geom_torsion_atom_site_label_3
_geom_torsion_atom_site_label_4
_geom_torsion
_geom_torsion_publ_flag
I7 C1 C2 C3 -179.8(3) no
I7 C1 C6 O10 45.4(3) no
I7 C1 C6 C5 166.8(2) no
O8 C3 C2 C1 134.1(4) no
O8 C3 C4 O9 -66.5(4) no
O8 C3 C4 C5 -134.5(3) no
O9 C4 C3 C2 54.5(4) no
O9 C4 C5 C6 -101.9(3) no
O9 C5 C4 C3 102.4(4) no
O9 C5 C6 O10 67.2(3) no
O9 C5 C6 C1 -55.9(4) no
O10 C6 C1 C2 -135.5(3) no
O10 C6 C5 C4 136.0(3) no
C1 C2 C3 C4 13.2(5) no
C1 C6 C5 C4 12.9(5) no
C2 C1 C6 C5 -14.1(5) no
C2 C3 C4 C5 -13.4(5) no
C3 C2 C1 C6 1.1(6) no
C3 C4 O9 C5 -112.2(3) no
C3 C4 C5 C6 0.5(5) no
C4 O9 C5 C6 114.6(3) no
